data_4309491
loop_
_publ_author_name
'Te-Wei Chiu'
'Yen-Hsiang Liu'
'Kai-Ming Chi'
'Yuh-Sheng Wen'
'Kuang-Lieh Lu'

_publ_section_title
;
Synthesis, Structure, and Transformation of Novel Osmium Azine and Ylide
Complexes
;
_journal_name_full 'Inorganic Chemistry'
_journal_page_first 6425
_journal_page_last 6430
_journal_paper_doi 10.1021/ic050431o
_journal_volume 44
_journal_year 2005
_chemical_formula_sum 'C18 H10 O11 Os3'
_chemical_formula_weight 972.86
_chemical_name_systematic
;
 ?
;
_space_group_IT_number 2
_symmetry_cell_setting triclinic
_symmetry_space_group_name_Hall '-P 1'
_symmetry_space_group_name_H-M 'P -1'
_atom_sites_solution_hydrogens geom
_atom_sites_solution_primary direct
_atom_sites_solution_secondary difmap
_audit_creation_method SHELXL-97
_cell_angle_alpha 90.098(16)
_cell_angle_beta 96.73(2)
_cell_angle_gamma 98.318(18)
_cell_formula_units_Z 4
_cell_length_a 8.287(2)
_cell_length_b 14.998(3)
_cell_length_c 18.674(4)
_cell_measurement_reflns_used 25
_cell_measurement_temperature 293(2)
_cell_measurement_theta_max 15.52
_cell_measurement_theta_min 7.662
_cell_volume 2280.3(9)
_computing_cell_refinement 'CAD4 Express (Enraf Nonius, 1994)'
_computing_data_collection 'CAD4 Express (Enraf Nonius, 1994)'
_computing_data_reduction 'XCAD4 (Harms & Wocadlo, 1995)'
_computing_molecular_graphics 'Ortep-3 for Windows (Farrugia, 1997)'
_computing_publication_material 'WinGX publication routines (Farrugia, 1999)'
_computing_structure_refinement 'SHELXL-97 (Sheldrick, 1997)'
_computing_structure_solution 'SHELXS-97 (Sheldrick, 1997)'
_diffrn_ambient_temperature 293(2)
_diffrn_measured_fraction_theta_full 1.000
_diffrn_measured_fraction_theta_max 1.000
_diffrn_measurement_device_type 'Enraf Nonius CAD4'
_diffrn_measurement_method 'non-profiled omega/2theta scans'
_diffrn_radiation_monochromator graphite
_diffrn_radiation_source 'fine-focus sealed tube'
_diffrn_radiation_type MoK\a
_diffrn_radiation_wavelength 0.71073
_diffrn_reflns_av_R_equivalents 0.0240
_diffrn_reflns_av_sigmaI/netI 0.0492
_diffrn_reflns_limit_h_max 9
_diffrn_reflns_limit_h_min 0
_diffrn_reflns_limit_k_max 17
_diffrn_reflns_limit_k_min -17
_diffrn_reflns_limit_l_max 22
_diffrn_reflns_limit_l_min -22
_diffrn_reflns_number 8621
_diffrn_reflns_theta_full 24.97
_diffrn_reflns_theta_max 24.97
_diffrn_reflns_theta_min 1.37
_diffrn_standards_decay_% 0
_diffrn_standards_interval_time 60
_diffrn_standards_number 3
_exptl_absorpt_coefficient_mu 16.730
_exptl_absorpt_correction_T_max 0.9991
_exptl_absorpt_correction_T_min 0.3001
_exptl_absorpt_correction_type psi-scan
_exptl_crystal_colour black
_exptl_crystal_density_diffrn 2.834
_exptl_crystal_density_method 'not measured'
_exptl_crystal_description prism
_exptl_crystal_F_000 1736
_exptl_crystal_size_max 0.41
_exptl_crystal_size_mid 0.38
_exptl_crystal_size_min 0.19
_refine_diff_density_max 3.088
_refine_diff_density_min -3.153
_refine_diff_density_rms 0.397
_refine_ls_extinction_coef 0.00205(16)
_refine_ls_extinction_expression Fc^*^=kFc[1+0.001xFc^2^\l^3^/sin(2\q)]^-1/4^
_refine_ls_extinction_method SHELXL
_refine_ls_goodness_of_fit_ref 1.013
_refine_ls_hydrogen_treatment mixed
_refine_ls_matrix_type full
_refine_ls_number_parameters 563
_refine_ls_number_reflns 8013
_refine_ls_number_restraints 0
_refine_ls_restrained_S_all 1.013
_refine_ls_R_factor_all 0.0863
_refine_ls_R_factor_gt 0.0551
_refine_ls_shift/su_max 1.355
_refine_ls_shift/su_mean 0.021
_refine_ls_structure_factor_coef Fsqd
_refine_ls_weighting_details 'calc w=1/[\s^2^(Fo^2^)+(0.1233P)^2^+0.0000P] where P=(Fo^2^+2Fc^2^)/3'
_refine_ls_weighting_scheme calc
_refine_ls_wR_factor_gt 0.1500
_refine_ls_wR_factor_ref 0.1694
_reflns_number_gt 5735
_reflns_number_total 8013
_reflns_threshold_expression >2sigma(I)
_cod_data_source_file ic050431osi20050607_024010.cif
_cod_data_source_block i1115
_cod_database_code 4309491

loop_
_symmetry_equiv_pos_as_xyz
'x, y, z'
'-x, -y, -z'

loop_
_atom_site_label
_atom_site_type_symbol
_atom_site_fract_x
_atom_site_fract_y
_atom_site_fract_z
_atom_site_U_iso_or_equiv
_atom_site_adp_type
_atom_site_occupancy
_atom_site_symmetry_multiplicity
_atom_site_calc_flag
_atom_site_refinement_flags
_atom_site_disorder_assembly
_atom_site_disorder_group
Os1 Os 0.52422(8) 0.63427(4) 0.36778(4) 0.0408(2) Uani 1 1 d . . .
Os2 Os 0.45682(8) 0.75905(4) 0.25526(4) 0.0412(2) Uani 1 1 d . . .
Os3 Os 0.22965(8) 0.71774(4) 0.35970(4) 0.0404(2) Uani 1 1 d . . .
Os4 Os 0.21781(8) 0.24213(4) 0.27494(4) 0.0461(2) Uani 1 1 d . . .
Os5 Os 0.29394(8) 0.10579(4) 0.37703(4) 0.0474(2) Uani 1 1 d . . .
Os6 Os 0.55151(8) 0.24040(4) 0.33683(4) 0.0427(2) Uani 1 1 d . . .
O1 O 0.718(2) 0.5245(10) 0.2805(9) 0.085(5) Uani 1 1 d . . .
O2 O 0.3673(17) 0.4600(9) 0.4308(8) 0.068(4) Uani 1 1 d . . .
O3 O 0.8071(18) 0.6887(9) 0.4901(9) 0.075(4) Uani 1 1 d . . .
O4 O 0.619(2) 0.6638(11) 0.1462(9) 0.093(5) Uani 1 1 d . . .
O5 O 0.200(2) 0.8132(10) 0.1405(8) 0.082(5) Uani 1 1 d . . .
O6 O 0.681(2) 0.9411(9) 0.2571(11) 0.094(5) Uani 1 1 d . . .
O7 O -0.0636(17) 0.7545(11) 0.2592(9) 0.082(5) Uani 1 1 d . . .
O8 O 0.0226(17) 0.5583(9) 0.4191(9) 0.073(4) Uani 1 1 d . . .
O9 O 0.1984(18) 0.8548(10) 0.4777(8) 0.076(4) Uani 1 1 d . . .
O11 O 0.303(2) 0.4998(9) 0.2244(9) 0.086(5) Uani 1 1 d . . .
O12 O 0.1006(17) 0.5851(9) 0.2061(7) 0.066(4) Uani 1 1 d . B .
O21 O 0.316(3) 0.3279(11) 0.1357(9) 0.100(6) Uani 1 1 d . . .
O22 O 0.0253(18) 0.3904(10) 0.3217(10) 0.084(5) Uani 1 1 d . . .
O23 O -0.083(2) 0.1281(11) 0.1940(10) 0.096(6) Uani 1 1 d . . .
O24 O 0.522(2) -0.0326(10) 0.4145(9) 0.085(5) Uani 1 1 d . . .
O25 O 0.162(2) 0.1001(11) 0.5250(11) 0.099(6) Uani 1 1 d . . .
O26 O 0.028(2) -0.0437(10) 0.3130(13) 0.114(7) Uani 1 1 d . . .
O27 O 0.709(2) 0.3249(13) 0.2099(9) 0.093(5) Uani 1 1 d . . .
O28 O 0.8163(16) 0.1178(10) 0.3621(9) 0.074(4) Uani 1 1 d . . .
O29 O 0.723(2) 0.3925(10) 0.4419(8) 0.081(5) Uani 1 1 d . . .
O31 O 0.335(3) 0.0089(10) 0.2099(10) 0.115(7) Uani 1 1 d . . .
O32 O 0.481(2) 0.1276(14) 0.1700(12) 0.120(8) Uani 1 1 d . D .
C1 C 0.646(3) 0.5662(13) 0.3124(11) 0.065(6) Uani 1 1 d . . .
C2 C 0.428(2) 0.5251(13) 0.4080(9) 0.049(4) Uani 1 1 d . . .
C3 C 0.705(2) 0.6694(12) 0.4458(10) 0.051(4) Uani 1 1 d . . .
C4 C 0.563(3) 0.7011(14) 0.1871(11) 0.063(5) Uani 1 1 d . . .
C5 C 0.296(2) 0.7920(11) 0.1800(11) 0.056(5) Uani 1 1 d . . .
C6 C 0.597(2) 0.8760(12) 0.2546(11) 0.058(5) Uani 1 1 d . . .
C7 C 0.041(2) 0.7414(12) 0.2954(11) 0.055(5) Uani 1 1 d . . .
C8 C 0.102(3) 0.6194(12) 0.3994(11) 0.058(5) Uani 1 1 d . . .
C9 C 0.209(2) 0.8060(13) 0.4320(9) 0.049(4) Uani 1 1 d . . .
C10 C 0.3292(19) 0.6385(10) 0.2886(9) 0.044(4) Uani 1 1 d . . .
C11 C 0.247(2) 0.5677(11) 0.2391(9) 0.045(4) Uani 1 1 d . . .
C12 C 0.031(3) 0.5302(16) 0.1405(11) 0.073(6) Uani 1 1 d . . .
H12A H 0.0685 0.4718 0.1434 0.088 Uiso 1 1 calc R A 1
H12B H -0.0879 0.5207 0.1372 0.088 Uiso 1 1 calc R A 1
C13 C 0.083(2) 0.5768(12) 0.0770(8) 0.081(7) Uani 1 1 d G B 1
C14 C -0.006(2) 0.6395(14) 0.0430(11) 0.103(9) Uani 1 1 d G B 1
H14 H -0.1032 0.6503 0.0596 0.124 Uiso 1 1 calc R B 1
C15 C 0.049(4) 0.6860(12) -0.0159(11) 0.21(3) Uani 1 1 d G B 1
H15 H -0.0107 0.7279 -0.0386 0.248 Uiso 1 1 calc R B 1
C16 C 0.194(4) 0.6698(17) -0.0407(9) 0.21(3) Uani 1 1 d G B 1
H16 H 0.2313 0.7009 -0.0800 0.246 Uiso 1 1 calc R B 1
C17 C 0.284(3) 0.6072(19) -0.0066(12) 0.22(3) Uani 1 1 d G B 1
H17 H 0.3809 0.5963 -0.0232 0.260 Uiso 1 1 calc R B 1
C18 C 0.228(2) 0.5607(13) 0.0522(12) 0.112(10) Uani 1 1 d G B 1
H18 H 0.2885 0.5188 0.0750 0.134 Uiso 1 1 calc R B 1
C21 C 0.272(3) 0.2982(13) 0.1885(13) 0.069(6) Uani 1 1 d . . .
C22 C 0.097(2) 0.3362(14) 0.3049(11) 0.061(5) Uani 1 1 d . . .
C23 C 0.025(3) 0.1722(13) 0.2237(14) 0.074(6) Uani 1 1 d . . .
C24 C 0.434(2) 0.0179(11) 0.4008(11) 0.049(4) Uani 1 1 d . . .
C25 C 0.217(3) 0.1070(12) 0.4716(12) 0.061(5) Uani 1 1 d . . .
C26 C 0.124(3) 0.0140(14) 0.3368(14) 0.075(7) Uani 1 1 d . . .
C27 C 0.647(3) 0.2918(14) 0.2561(10) 0.059(5) Uani 1 1 d . . .
C28 C 0.718(2) 0.1638(14) 0.3518(10) 0.056(5) Uani 1 1 d . . .
C29 C 0.659(2) 0.3349(13) 0.4047(9) 0.049(4) Uani 1 1 d . . .
C30 C 0.371(2) 0.1421(11) 0.2791(10) 0.051(4) Uani 1 1 d . . .
C31 C 0.393(2) 0.0852(14) 0.2184(11) 0.058(5) Uani 1 1 d . . .
C32 C 0.507(4) 0.074(2) 0.1079(15) 0.126(13) Uani 1 1 d . . .
H32A H 0.5034 0.0114 0.1219 0.152 Uiso 1 1 calc R C 2
H32B H 0.6150 0.0945 0.0943 0.152 Uiso 1 1 calc R C 2
C33 C 0.3830(19) 0.0789(10) 0.0446(8) 0.071(6) Uani 1 1 d G D 2
C34 C 0.277(2) 0.0009(9) 0.0219(8) 0.084(7) Uani 1 1 d G D 2
H34 H 0.2833 -0.0521 0.0472 0.100 Uiso 1 1 calc R D 2
C35 C 0.162(2) 0.0021(13) -0.0385(10) 0.19(2) Uani 1 1 d G D 2
H35 H 0.0918 -0.0501 -0.0537 0.229 Uiso 1 1 calc R D 2
C36 C 0.153(3) 0.0813(16) -0.0763(9) 0.21(3) Uani 1 1 d G D 2
H36 H 0.0766 0.0821 -0.1167 0.247 Uiso 1 1 calc R D 2
C37 C 0.259(3) 0.1594(12) -0.0536(10) 0.23(4) Uani 1 1 d G D 2
H37 H 0.2531 0.2124 -0.0789 0.273 Uiso 1 1 calc R D 2
C38 C 0.374(2) 0.1582(9) 0.0068(10) 0.20(3) Uani 1 1 d G D 2
H38 H 0.4447 0.2104 0.0220 0.243 Uiso 1 1 calc R D 2
H2 H 0.4198 0.7024 0.4128 0.4(4) Uiso 1 1 d R . .
H3 H 0.3675 0.8054 0.3208 0.03(4) Uiso 1 1 d R . .
H4 H 0.1551 0.1303 0.3000 0.9(5) Uiso 1 1 d R . .
H5 H 0.4256 0.2830 0.2691 2(3) Uiso 1 1 d R . .
H6 H 0.4591 0.1908 0.4088 0.25(19) Uiso 1 1 d R . .
H1 H 0.558(12) 0.717(6) 0.306(6) 0.00(2) Uiso 1 1 d . . .

loop_
_atom_site_aniso_label
_atom_site_aniso_U_11
_atom_site_aniso_U_22
_atom_site_aniso_U_33
_atom_site_aniso_U_23
_atom_site_aniso_U_13
_atom_site_aniso_U_12
Os1 0.0408(4) 0.0411(3) 0.0410(4) 0.0005(3) 0.0038(3) 0.0090(3)
Os2 0.0418(4) 0.0403(3) 0.0404(4) 0.0024(3) 0.0059(3) 0.0018(3)
Os3 0.0374(4) 0.0421(4) 0.0424(4) -0.0023(3) 0.0068(3) 0.0064(2)
Os4 0.0406(4) 0.0437(4) 0.0528(4) -0.0113(3) -0.0061(3) 0.0116(3)
Os5 0.0354(4) 0.0428(4) 0.0644(5) -0.0039(3) 0.0030(3) 0.0088(3)
Os6 0.0346(4) 0.0523(4) 0.0401(4) -0.0095(3) 0.0022(3) 0.0048(3)
O1 0.102(12) 0.079(10) 0.085(11) -0.021(8) 0.031(10) 0.036(9)
O2 0.061(8) 0.063(8) 0.073(10) 0.013(7) -0.001(7) -0.008(7)
O3 0.058(9) 0.071(9) 0.091(11) -0.002(8) -0.012(8) 0.010(7)
O4 0.106(13) 0.096(11) 0.083(12) -0.033(9) 0.047(11) 0.008(10)
O5 0.090(11) 0.080(10) 0.063(10) 0.017(8) -0.038(9) 0.006(8)
O6 0.074(10) 0.049(8) 0.151(17) 0.009(9) 0.009(11) -0.013(7)
O7 0.048(8) 0.111(12) 0.085(12) -0.018(9) -0.019(8) 0.029(8)
O8 0.055(8) 0.058(8) 0.100(12) 0.008(7) 0.009(8) -0.017(6)
O9 0.076(10) 0.088(10) 0.070(10) -0.016(8) 0.029(8) 0.015(8)
O11 0.115(14) 0.057(8) 0.082(11) -0.022(7) -0.020(10) 0.026(9)
O12 0.062(8) 0.077(9) 0.056(8) -0.022(7) 0.001(7) 0.009(7)
O21 0.17(2) 0.086(11) 0.049(10) -0.008(8) -0.001(11) 0.042(12)
O22 0.063(9) 0.071(9) 0.122(14) -0.029(9) 0.002(9) 0.034(7)
O23 0.071(10) 0.087(11) 0.114(14) -0.032(10) -0.040(10) -0.005(9)
O24 0.086(11) 0.069(9) 0.104(13) -0.001(8) 0.000(9) 0.040(8)
O25 0.111(14) 0.094(12) 0.113(15) 0.017(10) 0.061(12) 0.046(10)
O26 0.082(12) 0.052(9) 0.19(2) -0.018(11) -0.034(13) -0.003(8)
O27 0.092(12) 0.130(14) 0.053(10) -0.003(9) 0.019(9) -0.001(10)
O28 0.047(8) 0.085(10) 0.095(12) -0.020(8) 0.010(8) 0.025(7)
O29 0.091(11) 0.074(9) 0.067(10) -0.027(8) -0.014(9) -0.008(8)
O31 0.21(2) 0.054(9) 0.088(13) -0.028(8) 0.029(14) 0.023(11)
O32 0.079(12) 0.146(16) 0.132(17) -0.087(14) 0.039(12) -0.015(11)
C1 0.082(15) 0.056(11) 0.051(12) -0.005(9) -0.020(11) 0.013(10)
C2 0.043(9) 0.071(12) 0.036(9) 0.010(8) 0.004(8) 0.018(8)
C3 0.052(11) 0.055(10) 0.043(10) 0.000(8) -0.009(9) 0.009(8)
C4 0.062(12) 0.066(12) 0.057(13) 0.002(10) 0.013(10) -0.005(9)
C5 0.061(12) 0.047(10) 0.056(12) 0.001(8) -0.004(10) 0.004(8)
C6 0.052(11) 0.047(10) 0.080(14) 0.011(9) 0.031(10) 0.005(8)
C7 0.050(11) 0.049(10) 0.063(13) -0.008(9) 0.005(10) 0.000(8)
C8 0.064(12) 0.047(10) 0.061(12) -0.011(9) 0.003(10) 0.006(9)
C9 0.050(10) 0.075(12) 0.026(9) 0.015(8) 0.015(8) 0.015(8)
C10 0.033(8) 0.035(8) 0.057(11) 0.001(7) -0.009(8) 0.000(6)
C11 0.052(10) 0.045(9) 0.038(9) 0.003(7) 0.011(8) 0.007(7)
C12 0.064(13) 0.098(16) 0.050(12) -0.022(11) -0.011(10) 0.002(11)
C13 0.076(16) 0.104(18) 0.050(14) -0.009(12) -0.020(12) -0.013(13)
C14 0.086(19) 0.13(2) 0.09(2) -0.007(17) -0.031(17) 0.017(17)
C15 0.30(7) 0.16(4) 0.08(3) 0.02(2) -0.04(3) -0.14(4)
C16 0.26(6) 0.24(5) 0.05(2) 0.01(2) -0.02(3) -0.16(5)
C17 0.21(5) 0.34(7) 0.06(2) -0.01(3) 0.06(3) -0.12(5)
C18 0.11(2) 0.13(2) 0.09(2) -0.038(17) -0.001(18) -0.027(19)
C21 0.080(15) 0.062(12) 0.062(14) -0.020(10) -0.027(12) 0.028(11)
C22 0.044(10) 0.079(13) 0.061(13) -0.015(10) -0.003(9) 0.013(9)
C23 0.067(14) 0.048(11) 0.105(19) -0.013(11) 0.003(13) 0.007(10)
C24 0.033(8) 0.047(9) 0.069(12) -0.007(8) 0.003(8) 0.009(7)
C25 0.069(13) 0.057(11) 0.066(13) 0.017(9) 0.036(11) 0.019(9)
C26 0.065(14) 0.053(12) 0.110(19) 0.005(12) -0.010(13) 0.033(11)
C27 0.077(14) 0.075(12) 0.024(9) -0.007(8) -0.001(9) 0.016(10)
C28 0.029(9) 0.089(13) 0.048(11) -0.016(9) 0.000(8) 0.010(9)
C29 0.040(9) 0.078(12) 0.029(9) 0.001(8) 0.008(7) 0.002(8)
C30 0.051(10) 0.044(9) 0.059(12) -0.012(8) 0.000(9) 0.013(7)
C31 0.043(10) 0.071(13) 0.055(12) -0.021(9) -0.007(9) 0.005(9)
C32 0.09(2) 0.20(3) 0.09(2) -0.08(2) 0.008(17) 0.04(2)
C33 0.092(16) 0.050(11) 0.082(16) -0.003(10) 0.059(14) 0.013(10)
C34 0.12(2) 0.103(18) 0.039(12) -0.003(11) 0.033(13) 0.018(15)
C35 0.15(4) 0.32(6) 0.12(3) -0.12(4) -0.02(3) 0.12(4)
C36 0.20(5) 0.38(8) 0.10(3) 0.11(4) 0.08(3) 0.22(6)
C37 0.27(7) 0.06(2) 0.39(9) -0.01(3) 0.18(7) 0.03(3)
C38 0.32(7) 0.14(4) 0.19(5) 0.08(3) 0.15(5) 0.09(4)

loop_
_atom_type_symbol
_atom_type_description
_atom_type_scat_dispersion_real
_atom_type_scat_dispersion_imag
_atom_type_scat_source
Os Os -1.2165 7.6030 'International Tables Vol C Tables 4.2.6.8 and 6.1.1.4'
O O 0.0106 0.0060 'International Tables Vol C Tables 4.2.6.8 and 6.1.1.4'
C C 0.0033 0.0016 'International Tables Vol C Tables 4.2.6.8 and 6.1.1.4'
H H 0.0000 0.0000 'International Tables Vol C Tables 4.2.6.8 and 6.1.1.4'

loop_
_geom_angle_atom_site_label_1
_geom_angle_atom_site_label_2
_geom_angle_atom_site_label_3
_geom_angle
_geom_angle_site_symmetry_1
_geom_angle_site_symmetry_3
_geom_angle_publ_flag
C2 Os1 C1 89.6(8) . . ?
C2 Os1 C3 98.2(7) . . ?
C1 Os1 C3 95.6(8) . . ?
C2 Os1 C10 94.4(7) . . ?
C1 Os1 C10 96.4(7) . . ?
C3 Os1 C10 162.6(6) . . ?
C2 Os1 Os2 141.0(5) . . ?
C1 Os1 Os2 95.0(6) . . ?
C3 Os1 Os2 119.7(5) . . ?
C10 Os1 Os2 46.6(4) . . ?
C2 Os1 Os3 94.7(5) . . ?
C1 Os1 Os3 142.8(6) . . ?
C3 Os1 Os3 120.1(5) . . ?
C10 Os1 Os3 46.4(5) . . ?
Os2 Os1 Os3 59.80(3) . . ?
C2 Os1 H2 95.0 . . ?
C1 Os1 H2 175.3 . . ?
C3 Os1 H2 84.8 . . ?
C10 Os1 H2 82.2 . . ?
Os2 Os1 H2 80.7 . . ?
Os3 Os1 H2 35.8 . . ?
C2 Os1 H1 159(3) . . ?
C1 Os1 H1 86(3) . . ?
C3 Os1 H1 103(3) . . ?
C10 Os1 H1 66(3) . . ?
Os2 Os1 H1 20(3) . . ?
Os3 Os1 H1 77(3) . . ?
H2 Os1 H1 89.6 . . ?
C4 Os2 C5 91.7(9) . . ?
C4 Os2 C6 95.9(8) . . ?
C5 Os2 C6 93.3(8) . . ?
C4 Os2 C10 94.1(7) . . ?
C5 Os2 C10 100.1(7) . . ?
C6 Os2 C10 163.1(8) . . ?
C4 Os2 Os3 140.8(6) . . ?
C5 Os2 Os3 95.4(6) . . ?
C6 Os2 Os3 122.0(6) . . ?
C10 Os2 Os3 46.7(5) . . ?
C4 Os2 Os1 94.0(6) . . ?
C5 Os2 Os1 145.8(5) . . ?
C6 Os2 Os1 119.5(6) . . ?
C10 Os2 Os1 45.9(4) . . ?
Os3 Os2 Os1 60.33(3) . . ?
C4 Os2 H3 175.6 . . ?
C5 Os2 H3 92.2 . . ?
C6 Os2 H3 85.8 . . ?
C10 Os2 H3 83.4 . . ?
Os3 Os2 H3 36.8 . . ?
Os1 Os2 H3 81.7 . . ?
C4 Os2 H1 83(4) . . ?
C5 Os2 H1 168(4) . . ?
C6 Os2 H1 98(4) . . ?
C10 Os2 H1 70(4) . . ?
Os3 Os2 H1 82(4) . . ?
Os1 Os2 H1 25(4) . . ?
H3 Os2 H1 92.3 . . ?
C8 Os3 C9 96.7(7) . . ?
C8 Os3 C7 90.9(8) . . ?
C9 Os3 C7 95.4(7) . . ?
C8 Os3 C10 95.0(7) . . ?
C9 Os3 C10 162.1(7) . . ?
C7 Os3 C10 97.9(7) . . ?
C8 Os3 Os2 141.6(6) . . ?
C9 Os3 Os2 120.5(5) . . ?
C7 Os3 Os2 94.5(6) . . ?
C10 Os3 Os2 46.6(4) . . ?
C8 Os3 Os1 95.0(6) . . ?
C9 Os3 Os1 119.5(5) . . ?
C7 Os3 Os1 143.4(6) . . ?
C10 Os3 Os1 45.6(4) . . ?
Os2 Os3 Os1 59.87(3) . . ?
C8 Os3 H2 95.0 . . ?
C9 Os3 H2 86.2 . . ?
C7 Os3 H2 173.6 . . ?
C10 Os3 H2 79.3 . . ?
Os2 Os3 H2 79.4 . . ?
Os1 Os3 H2 33.7 . . ?
C8 Os3 H3 174.4 . . ?
C9 Os3 H3 87.0 . . ?
C7 Os3 H3 92.9 . . ?
C10 Os3 H3 80.5 . . ?
Os2 Os3 H3 34.0 . . ?
Os1 Os3 H3 79.5 . . ?
H2 Os3 H3 81.0 . . ?
C21 Os4 C23 90.8(10) . . ?
C21 Os4 C22 95.5(9) . . ?
C23 Os4 C22 93.6(8) . . ?
C21 Os4 C30 99.3(8) . . ?
C23 Os4 C30 97.6(7) . . ?
C22 Os4 C30 161.3(8) . . ?
C21 Os4 Os5 144.5(6) . . ?
C23 Os4 Os5 96.6(7) . . ?
C22 Os4 Os5 118.5(6) . . ?
C30 Os4 Os5 45.4(5) . . ?
C21 Os4 H4 134.9 . . ?
C23 Os4 H4 60.0 . . ?
C22 Os4 H4 118.1 . . ?
C30 Os4 H4 56.8 . . ?
Os5 Os4 H4 36.6 . . ?
C21 Os4 H5 62.2 . . ?
C23 Os4 H5 143.2 . . ?
C22 Os4 H5 112.4 . . ?
C30 Os4 H5 65.7 . . ?
Os5 Os4 H5 93.4 . . ?
H4 Os4 H5 121.3 . . ?
C24 Os5 C26 90.1(7) . . ?
C24 Os5 C25 94.8(8) . . ?
C26 Os5 C25 95.2(10) . . ?
C24 Os5 C30 98.1(7) . . ?
C26 Os5 C30 94.2(9) . . ?
C25 Os5 C30 164.0(7) . . ?
C24 Os5 Os4 144.4(6) . . ?
C26 Os5 Os4 96.1(6) . . ?
C25 Os5 Os4 119.4(5) . . ?
C30 Os5 Os4 46.6(5) . . ?
C24 Os5 Os6 94.9(5) . . ?
C26 Os5 Os6 141.8(8) . . ?
C25 Os5 Os6 122.0(6) . . ?
C30 Os5 Os6 47.6(5) . . ?
Os4 Os5 Os6 59.73(3) . . ?
C24 Os5 H4 136.5 . . ?
C26 Os5 H4 60.5 . . ?
C25 Os5 H4 117.6 . . ?
C30 Os5 H4 57.1 . . ?
Os4 Os5 H4 35.6 . . ?
Os6 Os5 H4 91.6 . . ?
C24 Os5 H6 88.9 . . ?
C26 Os5 H6 175.9 . . ?
C25 Os5 H6 88.9 . . ?
C30 Os5 H6 82.0 . . ?
Os4 Os5 H6 82.4 . . ?
Os6 Os5 H6 34.4 . . ?
H4 Os5 H6 118.0 . . ?
C27 Os6 C28 90.4(9) . . ?
C27 Os6 C29 95.2(7) . . ?
C28 Os6 C29 96.4(8) . . ?
C27 Os6 C30 97.4(8) . . ?
C28 Os6 C30 95.7(7) . . ?
C29 Os6 C30 162.4(7) . . ?
C27 Os6 Os5 142.7(6) . . ?
C28 Os6 Os5 94.4(6) . . ?
C29 Os6 Os5 120.8(5) . . ?
C30 Os6 Os5 45.3(5) . . ?
C27 Os6 H5 61.6 . . ?
C28 Os6 H5 141.6 . . ?
C29 Os6 H5 111.1 . . ?
C30 Os6 H5 65.3 . . ?
Os5 Os6 H5 94.0 . . ?
C27 Os6 H6 177.9 . . ?
C28 Os6 H6 89.9 . . ?
C29 Os6 H6 86.7 . . ?
C30 Os6 H6 80.5 . . ?
Os5 Os6 H6 35.2 . . ?
H5 Os6 H6 117.1 . . ?
C11 O12 C12 116.6(15) . . ?
C31 O32 C32 117(2) . . ?
O1 C1 Os1 179(2) . . ?
O2 C2 Os1 178.3(16) . . ?
O3 C3 Os1 179.5(19) . . ?
O4 C4 Os2 176.5(18) . . ?
O5 C5 Os2 175.7(19) . . ?
O6 C6 Os2 177(2) . . ?
O7 C7 Os3 179.4(19) . . ?
O8 C8 Os3 175.8(18) . . ?
O9 C9 Os3 176.1(16) . . ?
C11 C10 Os1 128.5(12) . . ?
C11 C10 Os2 123.2(12) . . ?
Os1 C10 Os2 87.5(6) . . ?
C11 C10 Os3 129.4(12) . . ?
Os1 C10 Os3 87.9(6) . . ?
Os2 C10 Os3 86.7(6) . . ?
O11 C11 O12 121.1(16) . . ?
O11 C11 C10 125.5(17) . . ?
O12 C11 C10 113.3(14) . . ?
C13 C12 O12 109.4(16) . . ?
C13 C12 H12A 109.8 . . ?
O12 C12 H12A 109.8 . . ?
C13 C12 H12B 109.8 . . ?
O12 C12 H12B 109.8 . . ?
H12A C12 H12B 108.3 . . ?
C14 C13 C18 120.0 . . ?
C14 C13 C12 120.8(18) . . ?
C18 C13 C12 119.1(18) . . ?
C15 C14 C13 120.0 . . ?
C15 C14 H14 120.0 . . ?
C13 C14 H14 120.0 . . ?
C14 C15 C16 120.0 . . ?
C14 C15 H15 120.0 . . ?
C16 C15 H15 120.0 . . ?
C17 C16 C15 120.0 . . ?
C17 C16 H16 120.0 . . ?
C15 C16 H16 120.0 . . ?
C16 C17 C18 120.0 . . ?
C16 C17 H17 120.0 . . ?
C18 C17 H17 120.0 . . ?
C17 C18 C13 120.0 . . ?
C17 C18 H18 120.0 . . ?
C13 C18 H18 120.0 . . ?
O21 C21 Os4 174.1(19) . . ?
O22 C22 Os4 179.4(19) . . ?
O23 C23 Os4 176.4(19) . . ?
O24 C24 Os5 177.6(17) . . ?
O25 C25 Os5 173(2) . . ?
O26 C26 Os5 176.8(17) . . ?
O27 C27 Os6 176.9(18) . . ?
O28 C28 Os6 178.5(19) . . ?
O29 C29 Os6 177.1(16) . . ?
C31 C30 Os5 129.6(14) . . ?
C31 C30 Os4 125.6(14) . . ?
Os5 C30 Os4 88.0(7) . . ?
C31 C30 Os6 127.0(13) . . ?
Os5 C30 Os6 87.1(7) . . ?
Os4 C30 Os6 85.6(6) . . ?
O31 C31 O32 121.0(19) . . ?
O31 C31 C30 124(2) . . ?
O32 C31 C30 114.5(17) . . ?
O32 C32 C33 113(2) . . ?
O32 C32 H32A 108.9 . . ?
C33 C32 H32A 108.9 . . ?
O32 C32 H32B 109.0 . . ?
C33 C32 H32B 109.0 . . ?
H32A C32 H32B 107.8 . . ?
C34 C33 C38 120.0 . . ?
C34 C33 C32 118.1(18) . . ?
C38 C33 C32 121.9(18) . . ?
C33 C34 C35 120.0 . . ?
C33 C34 H34 120.0 . . ?
C35 C34 H34 120.0 . . ?
C36 C35 C34 120.0 . . ?
C36 C35 H35 120.0 . . ?
C34 C35 H35 120.0 . . ?
C35 C36 C37 120.0 . . ?
C35 C36 H36 120.0 . . ?
C37 C36 H36 120.0 . . ?
C38 C37 C36 120.0 . . ?
C38 C37 H37 120.0 . . ?
C36 C37 H37 120.0 . . ?
C37 C38 C33 120.0 . . ?
C37 C38 H38 120.0 . . ?
C33 C38 H38 120.0 . . ?

loop_
_geom_bond_atom_site_label_1
_geom_bond_atom_site_label_2
_geom_bond_distance
_geom_bond_site_symmetry_2
_geom_bond_publ_flag
Os1 C2 1.910(19) . ?
Os1 C1 1.92(2) . ?
Os1 C3 1.976(18) . ?
Os1 C10 2.067(16) . ?
Os1 Os2 2.8758(11) . ?
Os1 Os3 2.8891(11) . ?
Os1 H2 1.7101 . ?
Os1 H1 1.71(10) . ?
Os2 C4 1.91(2) . ?
Os2 C5 1.94(2) . ?
Os2 C6 1.960(18) . ?
Os2 C10 2.093(15) . ?
Os2 Os3 2.8736(11) . ?
Os2 H3 1.7000 . ?
Os2 H1 1.40(10) . ?
Os3 C8 1.89(2) . ?
Os3 C9 1.929(18) . ?
Os3 C7 1.93(2) . ?
Os3 C10 2.095(17) . ?
Os3 H2 1.8046 . ?
Os3 H3 1.8229 . ?
Os4 C21 1.89(3) . ?
Os4 C23 1.93(2) . ?
Os4 C22 1.96(2) . ?
Os4 C30 2.097(16) . ?
Os4 Os5 2.8842(11) . ?
Os4 H4 1.7638 . ?
Os4 H5 1.7583 . ?
Os5 C24 1.896(16) . ?
Os5 C26 1.90(2) . ?
Os5 C25 1.95(2) . ?
Os5 C30 2.06(2) . ?
Os5 Os6 2.8860(12) . ?
Os5 H4 1.8059 . ?
Os5 H6 1.7755 . ?
Os6 C27 1.90(2) . ?
Os6 C28 1.918(19) . ?
Os6 C29 1.942(18) . ?
Os6 C30 2.133(17) . ?
Os6 H5 1.7276 . ?
Os6 H6 1.7397 . ?
O1 C1 1.13(2) . ?
O2 C2 1.14(2) . ?
O3 C3 1.12(2) . ?
O4 C4 1.13(2) . ?
O5 C5 1.10(2) . ?
O6 C6 1.11(2) . ?
O7 C7 1.07(2) . ?
O8 C8 1.14(2) . ?
O9 C9 1.14(2) . ?
O11 C11 1.22(2) . ?
O12 C11 1.36(2) . ?
O12 C12 1.48(2) . ?
O21 C21 1.16(3) . ?
O22 C22 1.14(2) . ?
O23 C23 1.12(2) . ?
O24 C24 1.14(2) . ?
O25 C25 1.14(2) . ?
O26 C26 1.14(2) . ?
O27 C27 1.13(2) . ?
O28 C28 1.14(2) . ?
O29 C29 1.14(2) . ?
O31 C31 1.18(2) . ?
O32 C31 1.33(3) . ?
O32 C32 1.47(3) . ?
C10 C11 1.44(2) . ?
C12 C13 1.46(3) . ?
C12 H12A 0.9700 . ?
C12 H12B 0.9700 . ?
C13 C14 1.3900 . ?
C13 C18 1.3900 . ?
C14 C15 1.3900 . ?
C14 H14 0.9300 . ?
C15 C16 1.3900 . ?
C15 H15 0.9300 . ?
C16 C17 1.3900 . ?
C16 H16 0.9300 . ?
C17 C18 1.3900 . ?
C17 H17 0.9300 . ?
C18 H18 0.9300 . ?
C30 C31 1.46(3) . ?
C32 C33 1.48(3) . ?
C32 H32A 0.9700 . ?
C32 H32B 0.9700 . ?
C33 C34 1.3900 . ?
C33 C38 1.3900 . ?
C34 C35 1.3900 . ?
C34 H34 0.9300 . ?
C35 C36 1.3900 . ?
C35 H35 0.9300 . ?
C36 C37 1.3900 . ?
C36 H36 0.9300 . ?
C37 C38 1.3900 . ?
C37 H37 0.9300 . ?
C38 H38 0.9300 . ?
